data_4311258
loop_
_publ_author_name
'Paul S. Walker'
'Paul M. Bergin'
'Martin C. Grossel'
'Peter N. Horton'

_publ_section_title
;
 Modeling Novel Radiopharmaceuticals: Mono-C6-Substituted PnAO Ligands
 (PnAO = 3,3,9,9-Tetramethyl-4,8-diazaundecane-2,10-dione Dioxime)
;
_journal_name_full 'Inorganic Chemistry'
_journal_page_first 4145
_journal_page_last 4153
_journal_paper_doi 10.1021/ic0497634
_journal_volume 43
_journal_year 2004
_chemical_formula_sum 'C20 H31 N4 O3 Tc'
_chemical_formula_weight 473.49
_chemical_name_systematic
;
 ?
;
_space_group_IT_number 14
_symmetry_cell_setting monoclinic
_symmetry_space_group_name_Hall '-P 2ybc'
_symmetry_space_group_name_H-M 'P 1 21/c 1'
_atom_sites_solution_hydrogens geom
_atom_sites_solution_primary direct
_atom_sites_solution_secondary difmap
_audit_creation_method SHELXL-97
_cell_angle_alpha 90.00
_cell_angle_beta 91.00(3)
_cell_angle_gamma 90.00
_cell_formula_units_Z 4
_cell_length_a 7.957(2)
_cell_length_b 11.979(2)
_cell_length_c 22.914(5)
_cell_measurement_temperature 293(2)
_cell_volume 2183.8(8)
_computing_structure_refinement 'SHELXL-97 (Sheldrick, 1997)'
_diffrn_ambient_temperature 293(2)
_diffrn_measured_fraction_theta_full 0.997
_diffrn_measured_fraction_theta_max 0.997
_diffrn_radiation_monochromator graphite
_diffrn_radiation_source 'fine-focus sealed tube'
_diffrn_radiation_type MoK\a
_diffrn_radiation_wavelength 0.71073
_diffrn_reflns_av_R_equivalents 0.1585
_diffrn_reflns_av_sigmaI/netI 0.0859
_diffrn_reflns_limit_h_max 9
_diffrn_reflns_limit_h_min -9
_diffrn_reflns_limit_k_max 14
_diffrn_reflns_limit_k_min -14
_diffrn_reflns_limit_l_max 27
_diffrn_reflns_limit_l_min -27
_diffrn_reflns_number 28423
_diffrn_reflns_theta_full 25.03
_diffrn_reflns_theta_max 25.03
_diffrn_reflns_theta_min 3.07
_exptl_absorpt_coefficient_mu 0.686
_exptl_crystal_colour orange
_exptl_crystal_density_diffrn 1.440
_exptl_crystal_density_meas ?
_exptl_crystal_density_method .
_exptl_crystal_description needle
_exptl_crystal_F_000 984
_exptl_crystal_size_max 0.2
_exptl_crystal_size_mid 0.05
_exptl_crystal_size_min 0.05
_refine_diff_density_max 1.242
_refine_diff_density_min -1.352
_refine_diff_density_rms 0.121
_refine_ls_extinction_method none
_refine_ls_goodness_of_fit_ref 1.051
_refine_ls_hydrogen_treatment mixed
_refine_ls_matrix_type full
_refine_ls_number_parameters 359
_refine_ls_number_reflns 3854
_refine_ls_number_restraints 0
_refine_ls_restrained_S_all 1.051
_refine_ls_R_factor_all 0.0803
_refine_ls_R_factor_gt 0.0548
_refine_ls_shift/su_max 0.004
_refine_ls_shift/su_mean 0.000
_refine_ls_structure_factor_coef Fsqd
_refine_ls_weighting_details 'calc w=1/[\s^2^(Fo^2^)+(0.0717P)^2^+1.4086P] where P=(Fo^2^+2Fc^2^)/3'
_refine_ls_weighting_scheme calc
_refine_ls_wR_factor_gt 0.1250
_refine_ls_wR_factor_ref 0.1366
_reflns_number_gt 2911
_reflns_number_total 3854
_reflns_threshold_expression >2sigma(I)
_cod_data_source_file ic0497634si20040223_070814_1.cif
_cod_data_source_block 6
_cod_depositor_comments
;
The following automatic conversions were performed:

'_symmetry_cell_setting' tag value 'Monoclinc' was replaced with
'monoclinic' value.

Automatic conversion script
Id: cif_fix_values 1646 2011-03-28 12:23:43Z adriana 
;
_cod_database_code 4311258

loop_
_symmetry_equiv_pos_as_xyz
'x, y, z'
'-x, y+1/2, -z+1/2'
'-x, -y, -z'
'x, -y-1/2, z-1/2'

loop_
_atom_site_label
_atom_site_type_symbol
_atom_site_fract_x
_atom_site_fract_y
_atom_site_fract_z
_atom_site_U_iso_or_equiv
_atom_site_adp_type
_atom_site_occupancy
_atom_site_symmetry_multiplicity
_atom_site_calc_flag
_atom_site_refinement_flags
_atom_site_disorder_assembly
_atom_site_disorder_group
Tc1 Tc 0.40707(5) 0.09599(3) 0.858416(17) 0.02156(18) Uani 1 1 d . . .
O2 O 0.1106(5) 0.0239(3) 0.93155(18) 0.0316(9) Uani 1 1 d . . .
O4T O 0.3147(4) 0.1791(3) 0.80835(14) 0.0265(8) Uani 1 1 d . . .
O1 O 0.1886(5) -0.1132(3) 0.85855(16) 0.0332(9) Uani 1 1 d . . .
N4 N 0.2523(5) 0.0869(3) 0.93052(18) 0.0250(9) Uani 1 1 d . . .
N2 N 0.6070(5) 0.0346(3) 0.82705(18) 0.0250(10) Uani 1 1 d . . .
N3 N 0.5303(5) 0.1799(4) 0.91572(17) 0.0253(10) Uani 1 1 d . . .
N1 N 0.3371(5) -0.0687(4) 0.84158(18) 0.0263(10) Uani 1 1 d . . .
C10 C 0.2819(6) 0.1550(4) 0.9730(2) 0.0260(12) Uani 1 1 d . . .
C9 C 0.4458(7) 0.2164(5) 0.9701(2) 0.0282(12) Uani 1 1 d . . .
C16 C 0.9448(7) 0.2579(5) 0.8457(3) 0.0338(13) Uani 1 1 d . . .
C24 C 0.9906(8) 0.6148(6) 0.8632(3) 0.0455(16) Uani 1 1 d . . .
C23 C 0.9306(8) 0.5678(5) 0.8115(3) 0.0402(15) Uani 1 1 d . . .
C6 C 0.7690(7) 0.2073(5) 0.8501(2) 0.0277(12) Uani 1 1 d . . .
C26 C 1.0101(7) 0.4314(5) 0.9046(3) 0.0387(14) Uani 1 1 d . . .
C2 C 0.4396(7) -0.1293(4) 0.8125(2) 0.0251(11) Uani 1 1 d . . .
C3 C 0.5999(6) -0.0725(4) 0.7948(2) 0.0253(11) Uani 1 1 d . . .
C22 C 0.9130(7) 0.4536(5) 0.8065(3) 0.0341(13) Uani 1 1 d . . .
C5 C 0.7726(6) 0.0887(5) 0.8277(3) 0.0285(12) Uani 1 1 d . . .
C7 C 0.7069(7) 0.2113(5) 0.9122(3) 0.0316(12) Uani 1 1 d . . .
C25 C 1.0272(8) 0.5461(6) 0.9095(3) 0.0451(16) Uani 1 1 d . . .
C21 C 0.9552(7) 0.3825(5) 0.8528(2) 0.0310(13) Uani 1 1 d . . .
C15 C 0.5520(9) 0.1851(6) 1.0246(3) 0.0386(14) Uani 1 1 d . . .
H15A H 0.567(9) 0.111(6) 1.025(3) 0.058 Uiso 1 1 d . . .
H15B H 0.492(9) 0.197(6) 1.057(3) 0.058 Uiso 1 1 d . . .
H15C H 0.654(9) 0.222(6) 1.028(3) 0.058 Uiso 1 1 d . . .
C12 C 0.5903(8) -0.0503(5) 0.7285(2) 0.0303(12) Uani 1 1 d . . .
H12B H 0.489(8) 0.001(5) 0.717(2) 0.046 Uiso 1 1 d . . .
H12A H 0.589(8) -0.114(6) 0.710(3) 0.046 Uiso 1 1 d . . .
H12C H 0.685(8) -0.009(5) 0.716(2) 0.046 Uiso 1 1 d . . .
C14 C 0.4156(9) 0.3431(5) 0.9685(3) 0.0371(14) Uani 1 1 d . . .
H14B H 0.516(9) 0.383(6) 0.970(3) 0.056 Uiso 1 1 d . . .
H14C H 0.353(9) 0.364(6) 1.001(3) 0.056 Uiso 1 1 d . . .
H14A H 0.358(9) 0.361(6) 0.934(3) 0.056 Uiso 1 1 d . . .
C11 C 0.1608(9) 0.1660(6) 1.0217(3) 0.0441(16) Uani 1 1 d . . .
H11A H 0.045(10) 0.190(6) 1.005(3) 0.066 Uiso 1 1 d . . .
H11B H 0.194(9) 0.227(6) 1.051(3) 0.066 Uiso 1 1 d . . .
H11C H 0.157(9) 0.098(6) 1.044(3) 0.066 Uiso 1 1 d . . .
C1 C 0.3976(9) -0.2461(5) 0.7981(3) 0.0356(14) Uani 1 1 d . . .
H1B H 0.396(8) -0.293(6) 0.839(3) 0.053 Uiso 1 1 d . . .
H1A H 0.468(9) -0.277(6) 0.770(3) 0.053 Uiso 1 1 d . . .
H1C H 0.280(9) -0.266(5) 0.784(3) 0.053 Uiso 1 1 d . . .
C13 C 0.7482(8) -0.1483(5) 0.8094(3) 0.0314(13) Uani 1 1 d . . .
H13B H 0.867(9) -0.119(5) 0.798(3) 0.047 Uiso 1 1 d . . .
H13C H 0.754(8) -0.216(6) 0.788(3) 0.047 Uiso 1 1 d . . .
H13A H 0.761(8) -0.159(5) 0.850(3) 0.047 Uiso 1 1 d . . .
H25 H 1.055(7) 0.570(5) 0.943(3) 0.032(16) Uiso 1 1 d . . .
H26 H 1.051(7) 0.393(5) 0.936(3) 0.036(16) Uiso 1 1 d . . .
H24 H 1.007(8) 0.692(6) 0.862(2) 0.046(18) Uiso 1 1 d . . .
H5A H 0.809(6) 0.085(4) 0.790(2) 0.020(13) Uiso 1 1 d . . .
H22 H 0.879(7) 0.427(5) 0.772(3) 0.036(17) Uiso 1 1 d . . .
H5B H 0.845(7) 0.045(5) 0.853(2) 0.023(13) Uiso 1 1 d . . .
H16A H 0.989(6) 0.241(4) 0.809(2) 0.009(12) Uiso 1 1 d . . .
H16B H 1.011(7) 0.224(4) 0.877(2) 0.024(14) Uiso 1 1 d . . .
H23 H 0.896(11) 0.613(7) 0.776(4) 0.09(3) Uiso 1 1 d . . .
H7A H 0.730(7) 0.289(5) 0.928(2) 0.036(15) Uiso 1 1 d . . .
H7B H 0.767(6) 0.166(4) 0.936(2) 0.013(12) Uiso 1 1 d . . .
H6 H 0.694(8) 0.241(5) 0.827(3) 0.050(19) Uiso 1 1 d . . .
H1X H 0.136(10) -0.017(7) 0.903(3) 0.08(3) Uiso 1 1 d . . .

loop_
_atom_site_aniso_label
_atom_site_aniso_U_11
_atom_site_aniso_U_22
_atom_site_aniso_U_33
_atom_site_aniso_U_23
_atom_site_aniso_U_13
_atom_site_aniso_U_12
Tc1 0.0204(2) 0.0189(3) 0.0254(3) 0.00128(18) 0.00211(16) 0.00072(19)
O2 0.024(2) 0.029(2) 0.042(2) -0.0034(18) 0.0101(17) -0.0088(17)
O4T 0.0231(18) 0.0250(19) 0.0316(19) 0.0059(15) 0.0028(15) 0.0089(16)
O1 0.027(2) 0.032(2) 0.040(2) -0.0037(17) 0.0080(16) -0.0112(17)
N4 0.022(2) 0.023(2) 0.031(2) 0.0026(19) 0.0021(18) -0.0004(19)
N2 0.025(2) 0.016(2) 0.034(2) -0.0011(18) 0.0029(19) -0.0044(19)
N3 0.020(2) 0.026(2) 0.030(2) -0.0003(18) 0.0035(18) -0.0026(19)
N1 0.022(2) 0.025(2) 0.032(2) 0.0012(19) 0.0041(19) -0.0066(19)
C10 0.023(3) 0.029(3) 0.027(3) 0.002(2) 0.003(2) 0.002(2)
C9 0.026(3) 0.027(3) 0.032(3) -0.003(2) 0.003(2) 0.001(2)
C16 0.021(3) 0.032(3) 0.049(4) 0.001(3) 0.003(3) 0.002(2)
C24 0.037(4) 0.031(4) 0.069(5) 0.003(3) 0.011(3) 0.003(3)
C23 0.036(3) 0.034(3) 0.051(4) 0.009(3) 0.013(3) 0.005(3)
C6 0.018(3) 0.026(3) 0.039(3) -0.001(2) 0.000(2) 0.000(2)
C26 0.032(3) 0.042(4) 0.042(4) 0.008(3) -0.005(3) -0.003(3)
C2 0.029(3) 0.021(3) 0.026(3) 0.001(2) 0.001(2) 0.000(2)
C3 0.023(3) 0.022(3) 0.031(3) -0.001(2) 0.001(2) 0.003(2)
C22 0.034(3) 0.033(3) 0.036(3) -0.002(3) 0.001(3) 0.004(3)
C5 0.016(3) 0.028(3) 0.041(3) -0.004(3) 0.005(2) -0.006(2)
C7 0.031(3) 0.025(3) 0.038(3) -0.002(3) -0.003(2) -0.002(3)
C25 0.046(4) 0.039(4) 0.051(4) -0.011(3) -0.005(3) -0.005(3)
C21 0.020(3) 0.030(3) 0.042(3) -0.002(2) 0.006(2) -0.001(2)
C15 0.038(4) 0.041(4) 0.037(3) 0.001(3) 0.001(3) 0.003(3)
C12 0.030(3) 0.025(3) 0.036(3) 0.002(2) 0.003(2) 0.001(3)
C14 0.038(4) 0.026(3) 0.047(4) -0.008(3) 0.008(3) -0.002(3)
C11 0.051(4) 0.048(4) 0.034(3) -0.008(3) 0.016(3) -0.004(3)
C1 0.050(4) 0.020(3) 0.037(3) -0.002(2) 0.004(3) -0.005(3)
C13 0.033(3) 0.026(3) 0.036(3) -0.005(3) 0.000(3) 0.010(3)

loop_
_atom_type_symbol
_atom_type_description
_atom_type_scat_dispersion_real
_atom_type_scat_dispersion_imag
_atom_type_scat_source
C C 0.0033 0.0016 'International Tables Vol C Tables 4.2.6.8 and 6.1.1.4'
H H 0.0000 0.0000 'International Tables Vol C Tables 4.2.6.8 and 6.1.1.4'
N N 0.0061 0.0033 'International Tables Vol C Tables 4.2.6.8 and 6.1.1.4'
O O 0.0106 0.0060 'International Tables Vol C Tables 4.2.6.8 and 6.1.1.4'
Tc Tc -1.4390 0.7593 'International Tables Vol C Tables 4.2.6.8 and 6.1.1.4'

loop_
_geom_angle_atom_site_label_1
_geom_angle_atom_site_label_2
_geom_angle_atom_site_label_3
_geom_angle
_geom_angle_site_symmetry_1
_geom_angle_site_symmetry_3
_geom_angle_publ_flag
O4T Tc1 N2 109.26(17) . . ?
O4T Tc1 N3 111.78(19) . . ?
N2 Tc1 N3 92.32(17) . . ?
O4T Tc1 N4 108.40(16) . . ?
N2 Tc1 N4 142.10(17) . . ?
N3 Tc1 N4 77.63(17) . . ?
O4T Tc1 N1 108.81(17) . . ?
N2 Tc1 N1 77.68(17) . . ?
N3 Tc1 N1 139.24(17) . . ?
N4 Tc1 N1 86.41(16) . . ?
C10 N4 O2 118.6(4) . . ?
C10 N4 Tc1 117.7(4) . . ?
O2 N4 Tc1 123.1(3) . . ?
C5 N2 C3 114.5(4) . . ?
C5 N2 Tc1 125.5(3) . . ?
C3 N2 Tc1 119.9(3) . . ?
C7 N3 C9 114.8(4) . . ?
C7 N3 Tc1 125.6(3) . . ?
C9 N3 Tc1 119.7(3) . . ?
C2 N1 O1 119.2(4) . . ?
C2 N1 Tc1 117.4(3) . . ?
O1 N1 Tc1 123.3(3) . . ?
N4 C10 C11 120.6(5) . . ?
N4 C10 C9 115.1(5) . . ?
C11 C10 C9 124.3(5) . . ?
N3 C9 C10 107.4(4) . . ?
N3 C9 C14 109.9(5) . . ?
C10 C9 C14 110.4(5) . . ?
N3 C9 C15 110.9(5) . . ?
C10 C9 C15 108.1(5) . . ?
C14 C9 C15 110.1(5) . . ?
C21 C16 C6 115.8(5) . . ?
C25 C24 C23 118.8(6) . . ?
C22 C23 C24 120.5(6) . . ?
C5 C6 C7 110.9(5) . . ?
C5 C6 C16 109.1(5) . . ?
C7 C6 C16 111.3(5) . . ?
C21 C26 C25 121.2(6) . . ?
N1 C2 C1 120.6(5) . . ?
N1 C2 C3 115.5(4) . . ?
C1 C2 C3 123.9(5) . . ?
N2 C3 C2 106.4(4) . . ?
N2 C3 C13 112.6(4) . . ?
C2 C3 C13 109.2(4) . . ?
N2 C3 C12 110.0(4) . . ?
C2 C3 C12 108.3(4) . . ?
C13 C3 C12 110.1(4) . . ?
C23 C22 C21 121.1(6) . . ?
N2 C5 C6 113.3(4) . . ?
N3 C7 C6 112.0(4) . . ?
C24 C25 C26 120.8(6) . . ?
C26 C21 C22 117.5(6) . . ?
C26 C21 C16 121.8(5) . . ?
C22 C21 C16 120.7(5) . . ?

loop_
_geom_bond_atom_site_label_1
_geom_bond_atom_site_label_2
_geom_bond_distance
_geom_bond_site_symmetry_2
_geom_bond_publ_flag
Tc1 O4T 1.679(3) . ?
Tc1 N2 1.905(4) . ?
Tc1 N3 1.911(4) . ?
Tc1 N4 2.081(4) . ?
Tc1 N1 2.084(4) . ?
O2 N4 1.358(5) . ?
O1 N1 1.359(5) . ?
N4 C10 1.290(7) . ?
N2 C5 1.469(6) . ?
N2 C3 1.480(6) . ?
N3 C7 1.458(7) . ?
N3 C9 1.493(7) . ?
N1 C2 1.287(7) . ?
C10 C11 1.492(8) . ?
C10 C9 1.500(7) . ?
C9 C14 1.537(8) . ?
C9 C15 1.541(8) . ?
C16 C21 1.504(8) . ?
C16 C6 1.530(7) . ?
C24 C25 1.371(10) . ?
C24 C23 1.388(10) . ?
C23 C22 1.380(9) . ?
C6 C5 1.511(8) . ?
C6 C7 1.515(8) . ?
C26 C21 1.387(8) . ?
C26 C25 1.385(9) . ?
C2 C1 1.474(7) . ?
C2 C3 1.507(7) . ?
C3 C13 1.521(7) . ?
C3 C12 1.545(7) . ?
C22 C21 1.397(8) . ?

loop_
_geom_torsion_atom_site_label_1
_geom_torsion_atom_site_label_2
_geom_torsion_atom_site_label_3
_geom_torsion_atom_site_label_4
_geom_torsion
_geom_torsion_site_symmetry_1
_geom_torsion_site_symmetry_2
_geom_torsion_site_symmetry_3
_geom_torsion_site_symmetry_4
_geom_torsion_publ_flag
O4T Tc1 N4 C10 -94.5(4) . . . . ?
N2 Tc1 N4 C10 92.2(4) . . . . ?
N3 Tc1 N4 C10 14.6(4) . . . . ?
N1 Tc1 N4 C10 156.8(4) . . . . ?
O4T Tc1 N4 O2 76.5(4) . . . . ?
N2 Tc1 N4 O2 -96.7(4) . . . . ?
N3 Tc1 N4 O2 -174.3(4) . . . . ?
N1 Tc1 N4 O2 -32.1(3) . . . . ?
O4T Tc1 N2 C5 85.3(4) . . . . ?
N3 Tc1 N2 C5 -28.8(4) . . . . ?
N4 Tc1 N2 C5 -101.5(5) . . . . ?
N1 Tc1 N2 C5 -168.9(4) . . . . ?
O4T Tc1 N2 C3 -89.8(4) . . . . ?
N3 Tc1 N2 C3 156.2(4) . . . . ?
N4 Tc1 N2 C3 83.5(4) . . . . ?
N1 Tc1 N2 C3 16.1(3) . . . . ?
O4T Tc1 N3 C7 -90.4(4) . . . . ?
N2 Tc1 N3 C7 21.5(5) . . . . ?
N4 Tc1 N3 C7 164.6(5) . . . . ?
N1 Tc1 N3 C7 95.2(5) . . . . ?
O4T Tc1 N3 C9 91.1(4) . . . . ?
N2 Tc1 N3 C9 -157.1(4) . . . . ?
N4 Tc1 N3 C9 -14.0(4) . . . . ?
N1 Tc1 N3 C9 -83.3(4) . . . . ?
O4T Tc1 N1 C2 97.2(4) . . . . ?
N2 Tc1 N1 C2 -9.2(4) . . . . ?
N3 Tc1 N1 C2 -88.2(4) . . . . ?
N4 Tc1 N1 C2 -154.5(4) . . . . ?
O4T Tc1 N1 O1 -81.2(4) . . . . ?
N2 Tc1 N1 O1 172.4(4) . . . . ?
N3 Tc1 N1 O1 93.4(4) . . . . ?
N4 Tc1 N1 O1 27.1(4) . . . . ?
O2 N4 C10 C11 -1.3(7) . . . . ?
Tc1 N4 C10 C11 170.2(4) . . . . ?
O2 N4 C10 C9 176.6(4) . . . . ?
Tc1 N4 C10 C9 -11.9(6) . . . . ?
C7 N3 C9 C10 -166.7(4) . . . . ?
Tc1 N3 C9 C10 11.9(5) . . . . ?
C7 N3 C9 C14 73.1(6) . . . . ?
Tc1 N3 C9 C14 -108.2(5) . . . . ?
C7 N3 C9 C15 -48.9(6) . . . . ?
Tc1 N3 C9 C15 129.8(4) . . . . ?
N4 C10 C9 N3 0.7(6) . . . . ?
C11 C10 C9 N3 178.5(5) . . . . ?
N4 C10 C9 C14 120.6(5) . . . . ?
C11 C10 C9 C14 -61.6(7) . . . . ?
N4 C10 C9 C15 -118.9(5) . . . . ?
C11 C10 C9 C15 58.9(7) . . . . ?
C25 C24 C23 C22 -1.9(10) . . . . ?
C21 C16 C6 C5 166.3(5) . . . . ?
C21 C16 C6 C7 -71.0(7) . . . . ?
O1 N1 C2 C1 -0.6(7) . . . . ?
Tc1 N1 C2 C1 -179.1(4) . . . . ?
O1 N1 C2 C3 179.2(4) . . . . ?
Tc1 N1 C2 C3 0.8(6) . . . . ?
C5 N2 C3 C2 164.9(4) . . . . ?
Tc1 N2 C3 C2 -19.6(5) . . . . ?
C5 N2 C3 C13 45.3(6) . . . . ?
Tc1 N2 C3 C13 -139.1(4) . . . . ?
C5 N2 C3 C12 -78.0(5) . . . . ?
Tc1 N2 C3 C12 97.6(4) . . . . ?
N1 C2 C3 N2 10.8(6) . . . . ?
C1 C2 C3 N2 -169.4(5) . . . . ?
N1 C2 C3 C13 132.6(5) . . . . ?
C1 C2 C3 C13 -47.6(7) . . . . ?
N1 C2 C3 C12 -107.5(5) . . . . ?
C1 C2 C3 C12 72.3(6) . . . . ?
C24 C23 C22 C21 -0.2(9) . . . . ?
C3 N2 C5 C6 168.5(4) . . . . ?
Tc1 N2 C5 C6 -6.7(7) . . . . ?
C7 C6 C5 N2 60.3(6) . . . . ?
C16 C6 C5 N2 -176.7(5) . . . . ?
C9 N3 C7 C6 -161.0(5) . . . . ?
Tc1 N3 C7 C6 20.4(7) . . . . ?
C5 C6 C7 N3 -67.4(6) . . . . ?
C16 C6 C7 N3 170.9(5) . . . . ?
C23 C24 C25 C26 2.1(10) . . . . ?
C21 C26 C25 C24 -0.2(10) . . . . ?
C25 C26 C21 C22 -1.8(9) . . . . ?
C25 C26 C21 C16 176.7(6) . . . . ?
C23 C22 C21 C26 2.0(9) . . . . ?
C23 C22 C21 C16 -176.5(5) . . . . ?
C6 C16 C21 C26 101.8(7) . . . . ?
C6 C16 C21 C22 -79.8(7) . . . . ?
